data_7056001
loop_
_publ_author_name
'Jana, Barun'
'Ghosh, Pradyut'

_publ_section_title
;
 Structural diversities in Ag(i) complexes of xylyl platform based
 isomeric bis-NHC ligands: effects of pyridine wingtip substituents
;
_journal_issue 5
_journal_name_full 'New J. Chem.'
_journal_page_first 2131
_journal_paper_doi 10.1039/C6NJ03609K
_journal_volume 41
_journal_year 2017
_chemical_formula_sum 'C24 H22 F12 N6 P2'
_chemical_formula_weight 684.41
_space_group_crystal_system monoclinic
_space_group_IT_number 14
_space_group_name_Hall '-P 2yn'
_space_group_name_H-M_alt 'P 1 21/n 1'
_symmetry_space_group_name_Hall '-P 2yn'
_symmetry_space_group_name_H-M 'P 1 21/n 1'
_atom_sites_solution_hydrogens geom
_audit_creation_method SHELXL-2014/6
_audit_update_record
;
2017-01-18 deposited with the CCDC.
2017-01-30 downloaded from the CCDC.
;
_cell_angle_alpha 90
_cell_angle_beta 90.856(5)
_cell_angle_gamma 90
_cell_formula_units_Z 4
_cell_length_a 12.345(2)
_cell_length_b 10.001(2)
_cell_length_c 22.409(4)
_cell_measurement_reflns_used 2183
_cell_measurement_temperature 150(2)
_cell_measurement_theta_max 19.56
_cell_measurement_theta_min 2.23
_cell_volume 2766.4(9)
_computing_cell_refinement 'Bruker SAINT'
_computing_data_collection 'Bruker APEX2'
_computing_data_reduction 'Bruker SAINT'
_computing_molecular_graphics 'Bruker SHELXTL'
_computing_publication_material 'Bruker SHELXTL'
_computing_structure_refinement 'SHELXL-2014/6 (Sheldrick, 2014)'
_computing_structure_solution 'Bruker SAINT'
_diffrn_ambient_temperature 150(2)
_diffrn_measured_fraction_theta_full 0.654
_diffrn_measured_fraction_theta_max 0.998
_diffrn_measurement_device_type 'Bruker APEX-II CCD'
_diffrn_measurement_method '\f and \w scans'
_diffrn_radiation_type MoK\a
_diffrn_radiation_wavelength 0.71073
_diffrn_reflns_av_R_equivalents 0.0987
_diffrn_reflns_av_unetI/netI 0.0564
_diffrn_reflns_Laue_measured_fraction_full 0.654
_diffrn_reflns_Laue_measured_fraction_max 0.998
_diffrn_reflns_limit_h_max 12
_diffrn_reflns_limit_h_min -12
_diffrn_reflns_limit_k_max 10
_diffrn_reflns_limit_k_min -10
_diffrn_reflns_limit_l_max 23
_diffrn_reflns_limit_l_min -23
_diffrn_reflns_number 23537
_diffrn_reflns_point_group_measured_fraction_full 0.654
_diffrn_reflns_point_group_measured_fraction_max 0.998
_diffrn_reflns_theta_full 25.242
_diffrn_reflns_theta_max 21.681
_diffrn_reflns_theta_min 1.818
_exptl_absorpt_coefficient_mu 0.267
_exptl_absorpt_correction_type none
_exptl_crystal_colour colorless
_exptl_crystal_density_diffrn 1.643
_exptl_crystal_description needle
_exptl_crystal_F_000 1384
_exptl_crystal_size_max 0.020
_exptl_crystal_size_mid 0.010
_exptl_crystal_size_min 0.010
_refine_diff_density_max 1.439
_refine_diff_density_min -0.604
_refine_diff_density_rms 0.095
_refine_ls_extinction_method none
_refine_ls_goodness_of_fit_ref 1.010
_refine_ls_hydrogen_treatment constr
_refine_ls_matrix_type full
_refine_ls_number_parameters 397
_refine_ls_number_reflns 3264
_refine_ls_number_restraints 0
_refine_ls_restrained_S_all 1.010
_refine_ls_R_factor_all 0.1236
_refine_ls_R_factor_gt 0.0864
_refine_ls_shift/su_max 0.018
_refine_ls_shift/su_mean 0.002
_refine_ls_structure_factor_coef Fsqd
_refine_ls_weighting_details 'w=1/[\s^2^(Fo^2^)+(0.0910P)^2^+24.3941P] where P=(Fo^2^+2Fc^2^)/3'
_refine_ls_weighting_scheme calc
_refine_ls_wR_factor_gt 0.2074
_refine_ls_wR_factor_ref 0.2361
_reflns_Friedel_coverage 0.000
_reflns_number_gt 2281
_reflns_number_total 3264
_reflns_threshold_expression 'I > 2\s(I)'
_cod_data_source_file c6nj03609k2.cif
_cod_data_source_block sad2
_cod_depositor_comments 'Adding full bibliography for 7056000--7056005.cif.'
_cod_original_cell_volume 2766.3(9)
_cod_database_code 7056001
_shelx_space_group_comment
;
The symmetry employed for this shelxl refinement is uniquely defined
by the following loop, which should always be used as a source of
symmetry information in preference to the above space-group names.
They are only intended as comments.
;
_shelx_estimated_absorpt_t_min 0.982
_shelx_estimated_absorpt_t_max 0.995
_shelxl_version_number 2014/6

loop_
_space_group_symop_operation_xyz
'x, y, z'
'-x+1/2, y+1/2, -z+1/2'
'-x, -y, -z'
'x-1/2, -y-1/2, z-1/2'

loop_
_atom_site_label
_atom_site_type_symbol
_atom_site_fract_x
_atom_site_fract_y
_atom_site_fract_z
_atom_site_U_iso_or_equiv
_atom_site_adp_type
_atom_site_occupancy
_atom_site_site_symmetry_order
_atom_site_calc_flag
_atom_site_refinement_flags_posn
_atom_site_refinement_flags_adp
P2 P 0.79615(17) 0.6557(2) 0.04487(10) 0.0352(6) Uani 1 1 d . .
C16 C 0.0697(6) 0.7814(8) 0.9469(3) 0.033(2) Uani 1 1 d . .
H16A H 0.0545 0.6864 0.9446 0.040 Uiso 1 1 calc R U
H16B H 0.0016 0.8289 0.9423 0.040 Uiso 1 1 calc R U
C11 C 0.2142(6) 0.8678(8) 1.1174(4) 0.034(2) Uani 1 1 d . .
H11 H 0.2474 0.8864 1.1540 0.040 Uiso 1 1 calc R U
C20 C 0.3396(6) 0.7499(8) 0.7908(3) 0.033(2) Uani 1 1 d . .
C10 C 0.1967(6) 0.7363(7) 1.1003(3) 0.0292(19) Uani 1 1 d . .
C19 C 0.2260(7) 0.9374(8) 0.8315(4) 0.039(2) Uani 1 1 d . .
H19 H 0.2495 1.0074 0.8076 0.047 Uiso 1 1 calc R U
C14 C 0.1188(6) 0.8129(7) 1.0074(3) 0.0270(18) Uani 1 1 d . .
C15 C 0.1482(6) 0.7099(7) 1.0448(3) 0.0293(19) Uani 1 1 d . .
H15 H 0.1357 0.6220 1.0330 0.035 Uiso 1 1 calc R U
C17 C 0.2067(6) 0.7371(8) 0.8702(3) 0.0295(19) Uani 1 1 d . .
H17 H 0.2141 0.6461 0.8778 0.035 Uiso 1 1 calc R U
C2 C 0.4158(6) 0.6047(8) 1.0934(3) 0.034(2) Uani 1 1 d . .
H2 H 0.4302 0.6954 1.0889 0.040 Uiso 1 1 calc R U
C23 C 0.4970(7) 0.6384(11) 0.7261(4) 0.052(3) Uani 1 1 d . .
H23 H 0.5528 0.5988 0.7050 0.063 Uiso 1 1 calc R U
C13 C 0.1365(6) 0.9451(8) 1.0250(3) 0.0310(19) Uani 1 1 d . .
H13 H 0.1172 1.0151 0.9996 0.037 Uiso 1 1 calc R U
C12 C 0.1828(6) 0.9713(8) 1.0804(4) 0.033(2) Uani 1 1 d . .
H12 H 0.1927 1.0593 1.0928 0.039 Uiso 1 1 calc R U
C1 C 0.3325(6) 0.4163(8) 1.1159(3) 0.0312(19) Uani 1 1 d . .
H1 H 0.2811 0.3555 1.1291 0.037 Uiso 1 1 calc R U
C4 C 0.4725(6) 0.2535(8) 1.0864(4) 0.0308(19) Uani 1 1 d . .
C3 C 0.4806(7) 0.5033(8) 1.0788(4) 0.035(2) Uani 1 1 d . .
H3 H 0.5487 0.5108 1.0619 0.042 Uiso 1 1 calc R U
N3 N 0.5479(6) 0.2414(7) 1.0449(3) 0.0444(19) Uani 1 1 d . .
C18 C 0.1525(7) 0.9453(9) 0.8746(4) 0.046(2) Uani 1 1 d . .
H18 H 0.1156 1.0217 0.8864 0.055 Uiso 1 1 calc R U
C7 C 0.5619(7) 0.0113(9) 1.0745(5) 0.050(3) Uani 1 1 d . .
H7 H 0.5935 -0.0723 1.0694 0.060 Uiso 1 1 calc R U
C21 C 0.3752(8) 0.8209(10) 0.7418(4) 0.053(3) Uani 1 1 d . .
H21 H 0.3462 0.9036 0.7313 0.064 Uiso 1 1 calc R U
C9 C 0.2287(6) 0.6214(8) 1.1403(4) 0.039(2) Uani 1 1 d . .
H9A H 0.2466 0.6551 1.1798 0.047 Uiso 1 1 calc R U
H9B H 0.1680 0.5605 1.1439 0.047 Uiso 1 1 calc R U
C8 C 0.5927(7) 0.1177(10) 1.0401(4) 0.049(2) Uani 1 1 d . .
H6 H 0.6468 0.1047 1.0123 0.059 Uiso 1 1 calc R U
C6 C 0.4832(7) 0.0307(9) 1.1166(4) 0.048(2) Uani 1 1 d . .
H8 H 0.4614 -0.0397 1.1407 0.057 Uiso 1 1 calc R U
C22 C 0.4566(8) 0.7614(11) 0.7096(4) 0.058(3) Uani 1 1 d . .
H22 H 0.4843 0.8048 0.6764 0.070 Uiso 1 1 calc R U
C24 C 0.4532(7) 0.5758(9) 0.7743(4) 0.044(2) Uani 1 1 d . .
H24 H 0.4785 0.4912 0.7847 0.053 Uiso 1 1 calc R U
N5 N 0.2605(5) 0.8067(6) 0.8289(3) 0.0310(16) Uani 1 1 d . .
N2 N 0.4288(5) 0.3852(6) 1.0930(3) 0.0287(15) Uani 1 1 d . .
N1 N 0.3227(5) 0.5481(6) 1.1167(3) 0.0318(16) Uani 1 1 d . .
N4 N 0.1419(5) 0.8191(6) 0.8981(3) 0.0305(16) Uani 1 1 d . .
N6 N 0.3748(5) 0.6314(7) 0.8075(3) 0.0366(17) Uani 1 1 d . .
C5 C 0.4373(6) 0.1547(8) 1.1227(4) 0.035(2) Uani 1 1 d . .
H5 H 0.3839 0.1704 1.1507 0.041 Uiso 1 1 calc R U
P1 P 0.0748(3) 0.3061(3) 0.22272(11) 0.0694(10) Uani 1 1 d . .
F8 F 0.7198(4) 0.5346(5) 0.0236(2) 0.0570(15) Uani 1 1 d . .
F6 F 0.0745(4) 0.2600(5) 0.2899(2) 0.0560(14) Uani 1 1 d . .
F7 F 0.8740(4) 0.7741(5) 0.0658(2) 0.0584(15) Uani 1 1 d . .
F3 F 0.0273(8) 0.1750(7) 0.2007(3) 0.125(3) Uani 1 1 d . .
F11 F 0.8661(7) 0.6281(9) -0.0087(4) 0.150(4) Uani 1 1 d . .
F12 F 0.8608(8) 0.5586(6) 0.0827(5) 0.162(5) Uani 1 1 d . .
F10 F 0.7303(8) 0.7557(8) 0.0064(5) 0.163(5) Uani 1 1 d . .
F9 F 0.7239(8) 0.6868(10) 0.0970(4) 0.158(5) Uani 1 1 d . .
F1 F 0.0962(8) 0.4553(7) 0.2461(3) 0.120(3) Uani 1 1 d . .
F5 F 0.1971(6) 0.2878(12) 0.2193(3) 0.150(4) Uani 1 1 d . .
F4 F 0.0754(8) 0.3544(10) 0.1555(3) 0.158(5) Uani 1 1 d . .
F2 F -0.0546(7) 0.3456(10) 0.2296(4) 0.137(3) Uani 1 1 d . .

loop_
_atom_site_aniso_label
_atom_site_aniso_U_11
_atom_site_aniso_U_22
_atom_site_aniso_U_33
_atom_site_aniso_U_23
_atom_site_aniso_U_13
_atom_site_aniso_U_12
P2 0.0383(13) 0.0249(12) 0.0423(14) -0.0034(10) 0.0039(10) 0.0003(10)
C16 0.025(4) 0.032(5) 0.042(5) -0.007(4) 0.000(4) 0.007(4)
C11 0.029(4) 0.039(5) 0.034(5) -0.004(4) 0.003(4) 0.000(4)
C20 0.034(5) 0.035(5) 0.029(5) -0.003(4) -0.009(4) -0.007(4)
C10 0.022(4) 0.028(5) 0.037(5) -0.001(4) 0.006(4) 0.006(4)
C19 0.060(6) 0.025(5) 0.033(5) 0.004(4) -0.006(5) -0.002(4)
C14 0.019(4) 0.026(5) 0.036(5) -0.002(4) -0.001(3) 0.003(3)
C15 0.025(4) 0.021(4) 0.043(5) -0.009(4) 0.006(4) 0.001(3)
C17 0.037(5) 0.019(4) 0.032(5) -0.006(4) -0.003(4) 0.002(4)
C2 0.030(5) 0.031(5) 0.040(5) 0.008(4) 0.005(4) -0.005(4)
C23 0.038(5) 0.066(7) 0.053(6) -0.012(6) 0.007(5) -0.002(5)
C13 0.031(5) 0.027(5) 0.035(5) 0.000(4) 0.001(4) 0.003(4)
C12 0.033(5) 0.022(5) 0.043(5) -0.008(4) 0.002(4) 0.004(4)
C1 0.025(5) 0.031(5) 0.038(5) 0.002(4) -0.002(4) -0.001(4)
C4 0.025(4) 0.032(5) 0.035(5) -0.002(4) -0.005(4) 0.001(4)
C3 0.033(5) 0.032(5) 0.041(5) 0.006(4) 0.002(4) -0.004(4)
N3 0.044(4) 0.045(5) 0.044(5) -0.006(4) -0.001(4) 0.004(4)
C18 0.059(6) 0.031(5) 0.046(6) 0.000(4) -0.016(5) 0.008(4)
C7 0.038(5) 0.031(5) 0.080(7) -0.015(5) -0.025(5) 0.006(4)
C21 0.060(6) 0.046(6) 0.053(6) 0.009(5) 0.008(5) -0.001(5)
C9 0.039(5) 0.038(5) 0.041(5) 0.004(4) 0.008(4) 0.010(4)
C8 0.032(5) 0.060(7) 0.055(6) -0.019(5) -0.006(4) -0.002(5)
C6 0.051(6) 0.035(6) 0.058(6) 0.000(5) -0.014(5) -0.008(5)
C22 0.057(6) 0.072(8) 0.047(6) -0.007(6) 0.014(5) -0.025(6)
C24 0.044(5) 0.049(6) 0.039(5) -0.009(5) 0.001(4) 0.003(5)
N5 0.038(4) 0.025(4) 0.031(4) -0.002(3) -0.006(3) -0.001(3)
N2 0.026(4) 0.027(4) 0.032(4) 0.003(3) -0.002(3) -0.001(3)
N1 0.035(4) 0.028(4) 0.032(4) 0.001(3) 0.002(3) 0.005(3)
N4 0.037(4) 0.024(4) 0.030(4) -0.005(3) -0.011(3) 0.008(3)
N6 0.039(4) 0.036(4) 0.035(4) -0.005(3) 0.000(3) 0.005(3)
C5 0.027(4) 0.032(5) 0.045(5) 0.002(4) 0.000(4) -0.008(4)
P1 0.095(2) 0.077(2) 0.0359(15) 0.0160(14) -0.0194(14) -0.0598(18)
F8 0.046(3) 0.054(3) 0.071(4) -0.016(3) 0.010(3) -0.026(3)
F6 0.065(3) 0.066(4) 0.036(3) 0.017(3) -0.004(2) -0.007(3)
F7 0.072(4) 0.027(3) 0.075(4) -0.010(3) -0.016(3) -0.013(3)
F3 0.223(9) 0.085(5) 0.066(4) 0.019(4) -0.035(5) -0.094(6)
F11 0.149(7) 0.146(7) 0.160(8) -0.100(6) 0.111(6) -0.112(6)
F12 0.199(9) 0.036(4) 0.246(11) 0.036(5) -0.165(9) -0.030(5)
F10 0.183(9) 0.072(5) 0.229(11) 0.000(6) -0.154(9) 0.012(5)
F9 0.148(7) 0.171(9) 0.158(8) -0.100(7) 0.103(7) -0.084(7)
F1 0.190(8) 0.073(5) 0.097(6) 0.027(4) 0.000(5) -0.042(5)
F5 0.079(5) 0.302(13) 0.070(5) 0.056(7) 0.023(4) 0.003(7)
F4 0.215(9) 0.208(9) 0.050(4) 0.056(5) -0.055(5) -0.162(8)
F2 0.109(6) 0.156(9) 0.145(7) 0.036(6) -0.055(6) -0.017(6)

loop_
_atom_type_symbol
_atom_type_description
_atom_type_scat_dispersion_real
_atom_type_scat_dispersion_imag
_atom_type_scat_source
C C 0.0033 0.0016 'International Tables Vol C Tables 4.2.6.8 and 6.1.1.4'
H H 0.0000 0.0000 'International Tables Vol C Tables 4.2.6.8 and 6.1.1.4'
N N 0.0061 0.0033 'International Tables Vol C Tables 4.2.6.8 and 6.1.1.4'
F F 0.0171 0.0103 'International Tables Vol C Tables 4.2.6.8 and 6.1.1.4'
P P 0.1023 0.0942 'International Tables Vol C Tables 4.2.6.8 and 6.1.1.4'

loop_
_geom_angle_atom_site_label_1
_geom_angle_atom_site_label_2
_geom_angle_atom_site_label_3
_geom_angle
F12 P2 F9 90.6(7)
F12 P2 F11 91.5(7)
F9 P2 F11 177.9(7)
F12 P2 F10 179.6(5)
F9 P2 F10 89.2(7)
F11 P2 F10 88.7(7)
F12 P2 F7 90.1(3)
F9 P2 F7 88.8(4)
F11 P2 F7 91.2(3)
F10 P2 F7 89.6(4)
F12 P2 F8 89.1(3)
F9 P2 F8 92.0(4)
F11 P2 F8 88.0(3)
F10 P2 F8 91.2(4)
F7 P2 F8 178.9(3)
N4 C16 C14 112.0(6)
C12 C11 C10 120.4(7)
N6 C20 C21 125.5(8)
N6 C20 N5 114.5(7)
C21 C20 N5 120.0(8)
C11 C10 C15 119.1(7)
C11 C10 C9 121.5(7)
C15 C10 C9 119.4(7)
C18 C19 N5 107.4(7)
C15 C14 C13 120.0(7)
C15 C14 C16 119.3(7)
C13 C14 C16 120.7(7)
C14 C15 C10 120.5(7)
N4 C17 N5 108.4(7)
C3 C2 N1 106.5(7)
C24 C23 C22 118.4(9)
C12 C13 C14 119.5(7)
C11 C12 C13 120.4(7)
N1 C1 N2 108.6(7)
N3 C4 C5 125.9(8)
N3 C4 N2 115.1(7)
C5 C4 N2 119.0(7)
C2 C3 N2 108.1(7)
C4 N3 C8 115.2(8)
C19 C18 N4 107.0(8)
C8 C7 C6 118.7(8)
C22 C21 C20 115.9(9)
N1 C9 C10 111.5(6)
N3 C8 C7 123.1(8)
C5 C6 C7 119.4(9)
C23 C22 C21 120.6(9)
N6 C24 C23 122.9(9)
C17 N5 C19 107.9(7)
C17 N5 C20 123.9(7)
C19 N5 C20 128.2(7)
C1 N2 C3 107.8(6)
C1 N2 C4 126.3(6)
C3 N2 C4 125.8(6)
C1 N1 C2 108.9(6)
C1 N1 C9 124.8(7)
C2 N1 C9 126.2(7)
C17 N4 C18 109.3(7)
C17 N4 C16 125.1(7)
C18 N4 C16 125.6(7)
C20 N6 C24 116.8(7)
C4 C5 C6 117.6(8)
F3 P1 F5 104.9(7)
F3 P1 F6 92.9(3)
F5 P1 F6 91.7(4)
F3 P1 F4 87.8(4)
F5 P1 F4 88.3(5)
F6 P1 F4 179.3(4)
F3 P1 F1 166.7(6)
F5 P1 F1 88.3(6)
F6 P1 F1 87.8(3)
F4 P1 F1 91.4(4)
F3 P1 F2 82.4(5)
F5 P1 F2 172.6(6)
F6 P1 F2 88.0(4)
F4 P1 F2 92.0(5)
F1 P1 F2 84.3(5)

loop_
_geom_bond_atom_site_label_1
_geom_bond_atom_site_label_2
_geom_bond_distance
P2 F12 1.510(7)
P2 F9 1.513(7)
P2 F11 1.515(7)
P2 F10 1.543(7)
P2 F7 1.591(5)
P2 F8 1.604(5)
C16 N4 1.471(10)
C16 C14 1.509(10)
C11 C12 1.377(11)
C11 C10 1.386(11)
C20 N6 1.315(10)
C20 C21 1.384(12)
C20 N5 1.425(10)
C10 C15 1.399(11)
C10 C9 1.506(11)
C19 C18 1.337(12)
C19 N5 1.376(10)
C14 C15 1.372(10)
C14 C13 1.395(11)
C17 N4 1.310(9)
C17 N5 1.342(10)
C2 C3 1.336(11)
C2 N1 1.390(9)
C23 C24 1.367(12)
C23 C22 1.376(14)
C13 C12 1.385(11)
C1 N1 1.324(10)
C1 N2 1.338(9)
C4 N3 1.332(10)
C4 C5 1.355(11)
C4 N2 1.432(10)
C3 N2 1.383(10)
N3 C8 1.361(11)
C18 N4 1.375(10)
C7 C8 1.370(13)
C7 C6 1.379(13)
C21 C22 1.381(13)
C9 N1 1.476(10)
C6 C5 1.370(12)
C24 N6 1.350(10)
P1 F3 1.515(7)
P1 F5 1.524(8)
P1 F6 1.575(5)
P1 F4 1.583(6)
P1 F1 1.602(8)
P1 F2 1.655(10)
